data_1550439
loop_
_publ_author_name
'van de Streek, Jacco'
'Alig, Edith'
'Parsons, Simon'
'Vella-Zarb, Liana'

_publ_section_title
;
 A jumping crystal predicted with molecular dynamics and analysed with TLS
 refinement against powder diffraction data
;
_journal_coeditor_code FC5028SUP1
_journal_issue 1
_journal_name_full IUCrJ
_journal_page_first 136
_journal_page_last 144
_journal_paper_doi 10.1107/S205225251801686X
_journal_volume 6
_journal_year 2019
_chemical_formula_moiety 'C16 H26'
_chemical_formula_sum 'C16 H26'
_chemical_formula_weight 218.384
_chemical_name_common trans,trans,anti,trans,trans-Perhydropyrene
_chemical_name_systematic
;
(1,2,3,3ar,4,5,5at,6,7,8,8at,9,10,10ac,10bt,10cc)-hexadecahydropyrene
;
_space_group_crystal_system monoclinic
_space_group_IT_number 14
_space_group_name_Hall '-P 2yn'
_space_group_name_H-M_alt 'P 1 21/n 1'
_symmetry_space_group_name_Hall '-P 2yn'
_symmetry_space_group_name_H-M 'P 1 21/n 1'
_cell_angle_alpha 90
_cell_angle_beta 92.0219(15)
_cell_angle_gamma 90
_cell_formula_units_Z 2
_cell_length_a 14.3334(3)
_cell_length_b 5.56223(10)
_cell_length_c 8.53021(19)
_cell_measurement_reflns_used 701
_cell_measurement_temperature 350
_cell_measurement_theta_max 99.99191
_cell_measurement_theta_min 2.81000
_cell_volume 679.65(2)
_computing_cell_refinement '<i>TOPAS-Academic</i> (Coelho, 2018)'
_computing_data_collection '<i>WINX^POW^</i> (Stoe & Cie, 2004)'
_computing_data_reduction '<i>DASH</i> 3.3 (David <i>et al.</i>, 2006)'
_computing_molecular_graphics '<i>Mercury</i> (Macrae <i>et al.</i>, 2008)'
_computing_structure_refinement '<i>TOPAS-Academic</i> (Coelho, 2018)'
_computing_structure_solution '<i>DASH</i> 3.3 (David <i>et al.</i>, 2006)'
_diffrn_ambient_temperature 350
_diffrn_measurement_device_type STOE-Stadi-P
_diffrn_radiation_monochromator Ge(111)
_diffrn_radiation_probe x-ray
_diffrn_radiation_type 'Cu K\a~1~'
_diffrn_radiation_wavelength 1.5406
_diffrn_reflns_number 701
_exptl_absorpt_coefficient_mu 0.409
_exptl_crystal_density_diffrn 1.067
_exptl_crystal_F_000 244
_pd_calc_method 'Rietveld Refinement'
_pd_char_colour colourless
_pd_char_particle_morphology powder
_pd_meas_2theta_range_inc 0.01
_pd_meas_2theta_range_max 99.99191
_pd_meas_2theta_range_min 2.81000
_pd_meas_number_of_points 9719
_pd_meas_scan_method cont
_pd_proc_2theta_range_inc 0.01
_pd_proc_2theta_range_max 99.99191
_pd_proc_2theta_range_min 2.81000
_pd_proc_info_excluded_regions none
_pd_proc_ls_background_function 'Chebyshev function with 30 terms'
_pd_proc_ls_pref_orient_corr
;
March-Dollase
Direction: [ 0 1 0 ]
Refined parameter: 0.986(3)
;
_pd_proc_ls_profile_function 'fundamental parameters'
_pd_proc_ls_prof_R_factor 10.8083779
_pd_proc_ls_prof_wR_expected 9.53936263
_pd_proc_ls_prof_wR_factor 10.0052103
_pd_proc_wavelength 1.5406
_refine_ls_extinction_method none
_refine_ls_goodness_of_fit_all 1.04883425
_refine_ls_hydrogen_treatment refxyz
_refine_ls_matrix_type fullcycle
_refine_ls_number_constraints 0
_refine_ls_number_parameters 127
_refine_ls_number_restraints 97
_refine_ls_R_I_factor 0.798494627
_refine_ls_shift/su_max 0.001
_refine_ls_weighting_details w=1/\s[Y~obs~]^2^
_refine_ls_weighting_scheme sigma
_cod_data_source_file fc5028.cif
_cod_data_source_block I
_cod_depositor_comments
;
The following automatic conversions were performed:

'_space_group_crystal_system' value 'Monoclinic' changed to
'monoclinic' according to
/home/data/users/saulius/crontab/automatic-downloads/rss-feeds/IUCr/lib/dictionaries/cif_core.dic
dictionary named 'cif_core.dic' version 2.4.2 from 2011-04-26.

Automatic conversion script
Id: cif_fix_values 4973 2017-02-22 13:04:09Z antanas 
;
_cod_original_cell_volume 679.65(3)
_cod_database_code 1550439

loop_
_space_group_symop_operation_xyz
x,y,z
-x+1/2,y+1/2,-z+1/2
-x,-y,-z
x+1/2,-y+1/2,z+1/2

loop_
_atom_site_aniso_label
_atom_site_aniso_U_11
_atom_site_aniso_U_22
_atom_site_aniso_U_33
_atom_site_aniso_U_12
_atom_site_aniso_U_13
_atom_site_aniso_U_23
C1 0.073(4) 0.025(5) 0.055(5) 0.021(5) -0.004(4) 0.003(4)
C2 0.118(6) 0.065(6) 0.055(5) 0.037(6) 0.010(4) 0.002(4)
C7 0.077(4) 0.059(6) 0.097(6) 0.004(6) -0.023(4) 0.021(5)
H1 0.090(5) 0.022(5) 0.070(5) 0.023(6) -0.005(4) 0.003(4)
C4 0.243(13) 0.106(9) 0.072(5) 0.046(9) -0.010(5) -0.036(5)
C3 0.110(6) 0.118(9) 0.102(7) 0.057(7) 0.047(6) 0.029(6)
H2 0.117(8) 0.075(7) 0.055(5) 0.029(7) 0.005(4) 0.019(4)
C6 0.163(8) 0.092(10) 0.151(10) -0.034(8) -0.078(7) 0.008(7)
C8 0.071(4) 0.110(9) 0.140(10) 0.010(6) 0.011(5) 0.054(6)
H7 0.073(4) 0.074(8) 0.102(8) 0.018(6) -0.023(5) 0.028(5)
C5 0.260(15) 0.121(12) 0.109(7) -0.007(11) -0.083(8) -0.030(7)
H4a 0.281(17) 0.094(9) 0.103(7) 0.062(10) -0.004(9) -0.053(7)
H4b 0.32(2) 0.174(15) 0.069(6) 0.074(14) 0.014(8) -0.040(7)
H3a 0.128(7) 0.125(11) 0.125(11) 0.083(8) 0.053(7) 0.021(7)
H3b 0.155(11) 0.192(15) 0.126(10) 0.077(10) 0.082(10) 0.048(9)
H6a 0.167(12) 0.150(16) 0.221(17) -0.063(11) -0.110(11) 0.038(11)
H6b 0.199(12) 0.075(9) 0.182(14) -0.045(10) -0.081(9) 0.003(8)
H8a 0.070(4) 0.179(16) 0.213(16) 0.004(8) 0.013(7) 0.089(11)
H8b 0.090(6) 0.107(10) 0.155(11) -0.010(8) 0.006(7) 0.066(7)
H5a 0.38(2) 0.162(17) 0.152(11) -0.023(16) -0.125(13) -0.061(11)
H5b 0.247(18) 0.155(16) 0.101(8) -0.005(13) -0.091(10) -0.008(7)

loop_
_atom_site_type_symbol
_atom_site_label
_atom_site_fract_x
_atom_site_fract_y
_atom_site_fract_z
_atom_site_occupancy
_atom_site_symmetry_multiplicity
C C1 0.0160(10) 0.0938(9) 0.0591(9) 1 4
C C2 -0.0292(9) 0.0605(15) 0.2157(15) 1 4
C C7 0.1218(9) 0.1013(19) 0.0792(15) 1 4
H H1 -0.004(4) 0.245(4) 0.018(6) 1 4
C C4 0.0025(12) 0.254(2) 0.3304(16) 1 4
C C3 -0.1344(9) 0.054(2) 0.1945(12) 1 4
H H2 -0.009(4) -0.090(5) 0.257(6) 1 4
C C6 0.1530(10) 0.294(2) 0.1950(19) 1 4
C C8 0.1664(8) 0.1333(18) -0.0772(16) 1 4
H H7 0.141(4) -0.050(5) 0.121(6) 1 4
C C5 0.1077(12) 0.267(2) 0.3512(14) 1 4
H H4a -0.021(7) 0.404(8) 0.293(8) 1 4
H H4b -0.025(7) 0.228(14) 0.429(6) 1 4
H H3a -0.156(6) 0.207(7) 0.160(9) 1 4
H H3b -0.162(5) 0.025(17) 0.292(5) 1 4
H H6a 0.2190(13) 0.290(16) 0.209(14) 1 4
H H6b 0.138(6) 0.447(7) 0.151(9) 1 4
H H8a 0.2323(10) 0.129(14) -0.063(11) 1 4
H H8b 0.151(5) 0.289(6) -0.117(9) 1 4
H H5a 0.125(7) 0.396(9) 0.419(8) 1 4
H H5b 0.130(6) 0.125(7) 0.402(8) 1 4

loop_
_geom_angle_atom_site_label_1
_geom_angle_atom_site_label_2
_geom_angle_atom_site_label_3
_geom_angle
_geom_angle_publ_flag
C2 C1 C7 111.1(8) no
C2 C1 H1 107(3) no
C2 C1 C1 112.0(8) no
C7 C1 H1 108(3) no
C7 C1 C1 111.9(8) no
H1 C1 C1 107(3) no
C1 C2 C4 110.8(9) no
C1 C2 C3 110.6(9) no
C1 C2 H2 107(3) no
C4 C2 C3 112(1) no
C4 C2 H2 108(3) no
C3 C2 H2 108(3) no
C1 C7 C6 111(1) no
C1 C7 C8 110.8(9) no
C1 C7 H7 107(3) no
C6 C7 C8 112(1) no
C6 C7 H7 108(3) no
C8 C7 H7 108(3) no
C2 C4 C5 113(1) no
C2 C4 H4a 108(4) no
C2 C4 H4b 110(5) no
C5 C4 H4a 110(4) no
C5 C4 H4b 110(5) no
H4a C4 H4b 106(6) no
C2 C3 H3a 109(4) no
C2 C3 H3b 110(4) no
C2 C3 C8 112.0(9) no
H3a C3 H3b 106(6) no
H3a C3 C8 109(4) no
H3b C3 C8 110(4) no
C7 C6 C5 112(1) no
C7 C6 H6a 110(5) no
C7 C6 H6b 109(4) no
C5 C6 H6a 110(5) no
C5 C6 H6b 110(4) no
H6a C6 H6b 106(6) no
C7 C8 H8a 110(4) no
C7 C8 H8b 109(4) no
C7 C8 C3 112(1) no
H8a C8 H8b 107(5) no
H8a C8 C3 110(4) no
H8b C8 C3 109(4) no
C4 C5 C6 111(1) no
C4 C5 H5a 110(5) no
C4 C5 H5b 109(4) no
C6 C5 H5a 111(5) no
C6 C5 H5b 110(4) no
H5a C5 H5b 106(6) no
C1 C1 C2 112.0(8) no
C1 C1 C7 111.9(8) no
C1 C1 H1 107(3) no

loop_
_geom_bond_atom_site_label_1
_geom_bond_atom_site_label_2
_geom_bond_distance
_geom_bond_publ_flag
C1 C2 1.52(2) no
C1 C7 1.52(2) no
C1 H1 0.95(3) no
C2 C4 1.51(2) no
C2 C3 1.51(2) no
C2 H2 0.95(4) no
C7 C6 1.51(2) no
C7 C8 1.51(2) no
C7 H7 0.95(4) no
C4 C5 1.51(2) no
C4 H4a 0.95(6) no
C4 H4b 0.95(7) no
C3 H3a 0.95(5) no
C3 H3b 0.95(5) no
C3 C8 1.50(2) no
C6 C5 1.51(2) no
C6 H6a 0.95(3) no
C6 H6b 0.95(5) no
C8 H8a 0.95(2) no
C8 H8b 0.95(4) no
C8 C3 1.50(2) no
C5 H5a 0.95(6) no
C5 H5b 0.95(5) no
